data_4511250
loop_
_publ_author_name
'P\'erez-Torralba, Marta'
'Garc\'ia, M. \'Angeles'
'L\'opez, Concepci\'on'
'Torralba, M. Carmen'
'Torres, M. Rosario'
'Claramunt, Rosa M.'
'Elguero, Jos\'e'

_publ_section_title
;
 Structural Investigation of Weak Intermolecular Interactions (Hydrogen
 and Halogen Bonds) in Fluorine-Substituted Benzimidazoles
;
_journal_issue 7
_journal_name_full 'Crystal Growth &amp; Design'
_journal_page_first 3499
_journal_paper_doi 10.1021/cg500442k
_journal_volume 14
_journal_year 2014
_chemical_formula_sum 'C9 H6 F4 N2 O'
_chemical_formula_weight 234.16
_chemical_name_systematic
; 
 ? 
;
_space_group_IT_number 14
_symmetry_cell_setting monoclinic
_symmetry_space_group_name_Hall '-P 2ybc'
_symmetry_space_group_name_H-M 'P 1 21/c 1'
_atom_sites_solution_hydrogens geom
_atom_sites_solution_primary direct
_atom_sites_solution_secondary difmap
_audit_creation_method SHELXL-97
_cell_angle_alpha 90.00
_cell_angle_beta 101.365(5)
_cell_angle_gamma 90.00
_cell_formula_units_Z 8
_cell_length_a 24.123(5)
_cell_length_b 4.3561(9)
_cell_length_c 18.078(4)
_cell_measurement_reflns_used 570
_cell_measurement_temperature 293(2)
_cell_measurement_theta_max 17.59
_cell_measurement_theta_min 2.29
_cell_volume 1862.4(7)
_computing_cell_refinement 'Bruker SMART'
_computing_data_collection 'Bruker SMART'
_computing_data_reduction 'Bruker SAINT'
_computing_molecular_graphics 'Bruker SHELXTL'
_computing_publication_material 'Bruker SHELXTL'
_computing_structure_refinement 'SHELXL-97 (Sheldrick, 1997)'
_computing_structure_solution 'SHELXS-97 (Sheldrick, 1990)'
_diffrn_ambient_temperature 293(2)
_diffrn_measured_fraction_theta_full 1.000
_diffrn_measured_fraction_theta_max 1.000
_diffrn_measurement_device_type 'CCD area detector'
_diffrn_measurement_method 'phi and omega scans'
_diffrn_radiation_monochromator graphite
_diffrn_radiation_source 'fine-focus sealed tube'
_diffrn_radiation_type MoK\a
_diffrn_radiation_wavelength 0.71073
_diffrn_reflns_av_R_equivalents 0.3606
_diffrn_reflns_av_sigmaI/netI 0.4763
_diffrn_reflns_limit_h_max 22
_diffrn_reflns_limit_h_min -28
_diffrn_reflns_limit_k_max 5
_diffrn_reflns_limit_k_min -5
_diffrn_reflns_limit_l_max 21
_diffrn_reflns_limit_l_min -21
_diffrn_reflns_number 13251
_diffrn_reflns_theta_full 25.00
_diffrn_reflns_theta_max 25.00
_diffrn_reflns_theta_min 1.72
_exptl_absorpt_coefficient_mu 0.165
_exptl_absorpt_correction_type none
_exptl_crystal_colour colorless
_exptl_crystal_density_diffrn 1.670
_exptl_crystal_density_method 'not measured'
_exptl_crystal_description prismatic
_exptl_crystal_F_000 944
_exptl_crystal_size_max 0.34
_exptl_crystal_size_mid 0.11
_exptl_crystal_size_min 0.07
_refine_diff_density_max 0.388
_refine_diff_density_min -0.368
_refine_diff_density_rms 0.087
_refine_ls_extinction_method none
_refine_ls_goodness_of_fit_ref 0.985
_refine_ls_hydrogen_treatment constr
_refine_ls_matrix_type full
_refine_ls_number_parameters 289
_refine_ls_number_reflns 3282
_refine_ls_number_restraints 0
_refine_ls_restrained_S_all 0.985
_refine_ls_R_factor_all 0.3535
_refine_ls_R_factor_gt 0.0875
_refine_ls_shift/su_max 0.001
_refine_ls_shift/su_mean 0.000
_refine_ls_structure_factor_coef Fsqd
_refine_ls_weighting_details 'calc w=1/[\s^2^(Fo^2^)+(0.0350P)^2^+0.0000P] where P=(Fo^2^+2Fc^2^)/3'
_refine_ls_weighting_scheme calc
_refine_ls_wR_factor_gt 0.1909
_refine_ls_wR_factor_ref 0.2565
_reflns_number_gt 735
_reflns_number_total 3282
_reflns_threshold_expression >2sigma(I)
_cod_data_source_file cg500442k_si_001.cif
_cod_data_source_block C9H6F4N2O_(5)
_cod_depositor_comments
;
The following automatic conversions were performed:

'_symmetry_cell_setting' value 'Monoclinic' changed to 'monoclinic'
according to
/usr/data/users/saulius/crontab/automatic-downloads/rss-feeds/ACS/lib/dictionaries/cif_core.dic
dictionary named 'cif_core.dic' version 2.4.2 from 2011-04-26.

Automatic conversion script
Id: cif_fix_values 2281 2013-09-26 08:29:07Z andrius 

 Adding full bibliography for 4511245--4511251.cif.
;
_cod_original_sg_symbol_H-M P2(1)/c
_cod_database_code 4511250

loop_
_symmetry_equiv_pos_as_xyz
'x, y, z'
'-x, y+1/2, -z+1/2'
'-x, -y, -z'
'x, -y-1/2, z-1/2'

loop_
_atom_site_label
_atom_site_type_symbol
_atom_site_fract_x
_atom_site_fract_y
_atom_site_fract_z
_atom_site_U_iso_or_equiv
_atom_site_adp_type
_atom_site_occupancy
_atom_site_symmetry_multiplicity
_atom_site_calc_flag
_atom_site_refinement_flags
C72 C 0.9339(5) 0.648(3) 0.6672(7) 0.050(3) Uani 1 1 d .
C62 C 0.9358(6) 0.578(3) 0.5922(8) 0.059(4) Uani 1 1 d .
C52 C 0.8977(7) 0.373(3) 0.5547(7) 0.065(4) Uani 1 1 d .
C42 C 0.8560(5) 0.249(3) 0.5849(7) 0.050(4) Uani 1 1 d .
C3A2 C 0.8526(5) 0.323(3) 0.6574(7) 0.044(3) Uani 1 1 d .
C22 C 0.8330(5) 0.380(3) 0.7746(8) 0.053(4) Uani 1 1 d .
C7A2 C 0.8940(5) 0.529(3) 0.7003(6) 0.044(3) Uani 1 1 d .
C92 C 0.7665(4) 0.041(3) 0.6876(6) 0.072(4) Uani 1 1 d .
H92A H 0.7627 -0.0426 0.6377 0.107 Uiso 1 1 calc R
H92B H 0.7340 0.1633 0.6905 0.107 Uiso 1 1 calc R
H92C H 0.7696 -0.1242 0.7235 0.107 Uiso 1 1 calc R
C82 C 0.9102(4) 0.729(3) 0.8336(5) 0.057(4) Uani 1 1 d .
H82A H 0.9409 0.8364 0.8187 0.086 Uiso 1 1 calc R
H82B H 0.9248 0.5897 0.8740 0.086 Uiso 1 1 calc R
H82C H 0.8853 0.8734 0.8503 0.086 Uiso 1 1 calc R
C41 C 0.6394(6) 1.014(4) 0.3245(8) 0.062(4) Uani 1 1 d .
C51 C 0.5957(8) 1.208(4) 0.3027(8) 0.087(6) Uani 1 1 d .
C61 C 0.5596(6) 1.291(3) 0.3507(10) 0.067(4) Uani 1 1 d .
C71 C 0.5707(6) 1.193(3) 0.4241(9) 0.064(4) Uani 1 1 d .
C7A1 C 0.6162(5) 0.999(3) 0.4459(7) 0.048(3) Uani 1 1 d .
C21 C 0.6825(5) 0.676(3) 0.5074(7) 0.051(4) Uani 1 1 d .
C3A1 C 0.6503(5) 0.916(3) 0.3977(7) 0.043(3) Uani 1 1 d .
C81 C 0.6114(5) 0.862(3) 0.5847(6) 0.093(5) Uani 1 1 d .
H81A H 0.6322 0.7291 0.6228 0.139 Uiso 1 1 calc R
H81B H 0.5724 0.8009 0.5739 0.139 Uiso 1 1 calc R
H81C H 0.6144 1.0697 0.6025 0.139 Uiso 1 1 calc R
C91 C 0.7397(5) 0.598(3) 0.4100(6) 0.070(4) Uani 1 1 d .
H91A H 0.7604 0.4648 0.4479 0.105 Uiso 1 1 calc R
H91B H 0.7634 0.7662 0.4015 0.105 Uiso 1 1 calc R
H91C H 0.7279 0.4858 0.3640 0.105 Uiso 1 1 calc R
F72 F 0.9727(3) 0.8481(14) 0.7042(3) 0.065(2) Uani 1 1 d .
F62 F 0.9767(3) 0.6952(17) 0.5614(4) 0.083(3) Uani 1 1 d .
F52 F 0.8999(3) 0.3032(18) 0.4822(4) 0.098(3) Uani 1 1 d .
F42 F 0.8187(3) 0.0519(16) 0.5446(4) 0.075(2) Uani 1 1 d .
F41 F 0.6711(3) 0.9510(18) 0.2741(4) 0.094(3) Uani 1 1 d .
F51 F 0.5837(3) 1.3372(18) 0.2329(4) 0.111(3) Uani 1 1 d .
F61 F 0.5161(3) 1.4857(17) 0.3274(4) 0.110(3) Uani 1 1 d .
F71 F 0.5353(3) 1.2746(16) 0.4692(5) 0.095(3) Uani 1 1 d .
N12 N 0.8790(4) 0.555(2) 0.7692(5) 0.045(3) Uani 1 1 d .
N32 N 0.8175(4) 0.232(2) 0.7047(5) 0.043(3) Uani 1 1 d .
N31 N 0.6903(4) 0.717(2) 0.4355(5) 0.041(2) Uani 1 1 d .
N11 N 0.6355(4) 0.838(2) 0.5136(5) 0.055(3) Uani 1 1 d .
O12 O 0.8100(3) 0.3475(18) 0.8283(4) 0.062(3) Uani 1 1 d .
O11 O 0.7089(3) 0.5193(18) 0.5571(5) 0.064(3) Uani 1 1 d .

loop_
_atom_site_aniso_label
_atom_site_aniso_U_11
_atom_site_aniso_U_22
_atom_site_aniso_U_33
_atom_site_aniso_U_23
_atom_site_aniso_U_13
_atom_site_aniso_U_12
C72 0.042(9) 0.043(9) 0.064(10) -0.008(8) 0.006(8) -0.010(7)
C62 0.073(11) 0.053(10) 0.058(10) -0.006(8) 0.030(9) -0.024(8)
C52 0.089(12) 0.080(12) 0.035(9) 0.017(8) 0.035(9) 0.032(10)
C42 0.061(10) 0.043(9) 0.038(9) -0.006(7) -0.006(8) 0.019(8)
C3A2 0.044(8) 0.035(8) 0.049(9) 0.006(7) -0.002(8) 0.014(7)
C22 0.052(10) 0.046(9) 0.062(11) -0.004(8) 0.015(8) 0.001(8)
C7A2 0.057(9) 0.044(9) 0.033(8) 0.002(7) 0.009(7) -0.005(7)
C92 0.045(8) 0.074(10) 0.097(10) 0.032(8) 0.017(8) -0.013(8)
C82 0.063(9) 0.069(10) 0.034(7) -0.019(7) -0.005(6) 0.001(7)
C41 0.044(9) 0.097(13) 0.042(10) -0.016(9) 0.003(8) -0.013(9)
C51 0.117(16) 0.085(14) 0.043(11) 0.020(10) -0.023(11) -0.037(12)
C61 0.047(10) 0.050(10) 0.093(13) 0.014(10) -0.010(10) 0.006(8)
C71 0.063(11) 0.065(11) 0.071(11) -0.019(9) 0.034(9) 0.005(9)
C7A1 0.046(9) 0.060(9) 0.038(8) 0.011(7) 0.004(7) 0.022(7)
C21 0.045(10) 0.054(10) 0.056(10) 0.005(8) 0.014(8) 0.012(8)
C3A1 0.041(8) 0.051(9) 0.033(8) 0.006(7) -0.002(7) -0.010(7)
C81 0.133(13) 0.120(13) 0.040(8) -0.032(8) 0.051(8) -0.020(10)
C91 0.049(9) 0.073(10) 0.090(10) -0.032(8) 0.017(8) 0.011(7)
F72 0.064(5) 0.054(5) 0.078(5) 0.000(4) 0.014(4) -0.021(4)
F62 0.080(6) 0.095(6) 0.091(6) 0.005(5) 0.056(5) -0.013(5)
F52 0.119(7) 0.121(7) 0.059(5) -0.009(5) 0.030(5) 0.022(5)
F42 0.090(6) 0.068(5) 0.061(5) -0.016(4) 0.001(4) 0.001(4)
F41 0.101(6) 0.139(8) 0.051(5) -0.014(5) 0.039(5) -0.032(5)
F51 0.116(7) 0.129(7) 0.065(5) 0.050(5) -0.037(5) -0.049(6)
F61 0.067(6) 0.065(6) 0.175(9) 0.035(6) -0.027(5) 0.009(5)
F71 0.079(6) 0.081(6) 0.128(7) -0.001(5) 0.031(5) 0.010(5)
N12 0.044(7) 0.041(7) 0.050(7) 0.002(6) 0.007(6) 0.002(5)
N32 0.037(7) 0.048(7) 0.043(7) 0.002(6) 0.003(5) -0.015(5)
N31 0.041(6) 0.047(7) 0.039(6) 0.001(5) 0.016(5) 0.009(6)
N11 0.048(7) 0.067(8) 0.053(8) -0.007(6) 0.019(6) -0.015(6)
O12 0.052(6) 0.072(6) 0.066(6) 0.021(5) 0.022(5) 0.020(5)
O11 0.074(7) 0.052(6) 0.064(6) 0.006(5) 0.006(5) 0.005(5)

loop_
_atom_type_symbol
_atom_type_description
_atom_type_scat_dispersion_real
_atom_type_scat_dispersion_imag
_atom_type_scat_source
C C 0.0033 0.0016 'International Tables Vol C Tables 4.2.6.8 and 6.1.1.4'
H H 0.0000 0.0000 'International Tables Vol C Tables 4.2.6.8 and 6.1.1.4'
N N 0.0061 0.0033 'International Tables Vol C Tables 4.2.6.8 and 6.1.1.4'
O O 0.0106 0.0060 'International Tables Vol C Tables 4.2.6.8 and 6.1.1.4'
F F 0.0171 0.0103 'International Tables Vol C Tables 4.2.6.8 and 6.1.1.4'

loop_
_geom_angle_atom_site_label_1
_geom_angle_atom_site_label_2
_geom_angle_atom_site_label_3
_geom_angle
C7A2 C72 F72 121.3(12)
C7A2 C72 C62 120.9(12)
F72 C72 C62 117.8(12)
F62 C62 C52 121.8(13)
F62 C62 C72 119.5(13)
C52 C62 C72 118.6(12)
C42 C52 F52 118.3(15)
C42 C52 C62 123.0(13)
F52 C52 C62 118.6(13)
F42 C42 C52 120.6(13)
F42 C42 C3A2 120.5(13)
C52 C42 C3A2 118.9(13)
C42 C3A2 N32 133.5(13)
C42 C3A2 C7A2 119.5(12)
N32 C3A2 C7A2 106.9(11)
O12 C22 N12 128.8(13)
O12 C22 N32 125.7(13)
N12 C22 N32 105.5(10)
C72 C7A2 N12 135.9(13)
C72 C7A2 C3A2 118.9(12)
N12 C7A2 C3A2 105.1(11)
F41 C41 C51 116.9(15)
F41 C41 C3A1 124.9(14)
C51 C41 C3A1 118.0(14)
C41 C51 F51 122.8(18)
C41 C51 C61 122.0(14)
F51 C51 C61 115.2(18)
F61 C61 C71 119.4(16)
F61 C61 C51 120.8(17)
C71 C61 C51 119.7(14)
F71 C71 C61 118.6(15)
F71 C71 C7A1 123.9(14)
C61 C71 C7A1 117.4(12)
C3A1 C7A1 C71 121.9(13)
C3A1 C7A1 N11 106.6(11)
C71 C7A1 N11 131.4(13)
O11 C21 N11 124.1(13)
O11 C21 N31 129.2(13)
N11 C21 N31 106.7(11)
C41 C3A1 C7A1 120.8(13)
C41 C3A1 N31 131.4(13)
C7A1 C3A1 N31 107.7(11)
C7A2 N12 C22 112.5(10)
C7A2 N12 C82 125.5(11)
C22 N12 C82 121.8(10)
C3A2 N32 C22 109.9(10)
C3A2 N32 C92 128.8(10)
C22 N32 C92 120.9(10)
C21 N31 C3A1 109.9(10)
C21 N31 C91 122.2(10)
C3A1 N31 C91 127.2(10)
C21 N11 C7A1 108.9(10)
C21 N11 C81 124.9(11)
C7A1 N11 C81 125.9(11)

loop_
_geom_bond_atom_site_label_1
_geom_bond_atom_site_label_2
_geom_bond_distance
C72 C7A2 1.333(14)
C72 F72 1.356(12)
C72 C62 1.400(15)
C62 F62 1.329(12)
C62 C52 1.360(16)
C52 C42 1.349(15)
C52 F52 1.356(12)
C42 F42 1.349(12)
C42 C3A2 1.369(14)
C3A2 N32 1.374(12)
C3A2 C7A2 1.448(14)
C22 O12 1.216(12)
C22 N12 1.368(13)
C22 N32 1.403(13)
C7A2 N12 1.368(12)
C92 N32 1.467(12)
C82 N12 1.465(11)
C41 F41 1.327(12)
C41 C51 1.348(18)
C41 C3A1 1.367(15)
C51 F51 1.360(13)
C51 C61 1.393(18)
C61 F61 1.349(13)
C61 C71 1.371(16)
C71 F71 1.340(12)
C71 C7A1 1.380(15)
C7A1 C3A1 1.359(14)
C7A1 N11 1.409(12)
C21 O11 1.206(12)
C21 N11 1.356(13)
C21 N31 1.361(13)
C3A1 N31 1.374(12)
C81 N11 1.516(11)
C91 N31 1.455(11)

loop_
_geom_torsion_atom_site_label_1
_geom_torsion_atom_site_label_2
_geom_torsion_atom_site_label_3
_geom_torsion_atom_site_label_4
_geom_torsion
C7A2 C72 C62 F62 -178.7(11)
F72 C72 C62 F62 3.5(17)
C7A2 C72 C62 C52 -3.2(19)
F72 C72 C62 C52 179.0(10)
F62 C62 C52 C42 179.5(11)
C72 C62 C52 C42 4(2)
F62 C62 C52 F52 -4.0(18)
C72 C62 C52 F52 -179.3(10)
F52 C52 C42 F42 2.2(17)
C62 C52 C42 F42 178.7(11)
F52 C52 C42 C3A2 -178.6(10)
C62 C52 C42 C3A2 -2.1(19)
F42 C42 C3A2 N32 1.8(19)
C52 C42 C3A2 N32 -177.4(12)
F42 C42 C3A2 C7A2 178.3(9)
C52 C42 C3A2 C7A2 -0.9(17)
F72 C72 C7A2 N12 0(2)
C62 C72 C7A2 N12 -177.3(12)
F72 C72 C7A2 C3A2 178.1(10)
C62 C72 C7A2 C3A2 0.4(17)
C42 C3A2 C7A2 C72 1.7(16)
N32 C3A2 C7A2 C72 179.1(10)
C42 C3A2 C7A2 N12 -180.0(10)
N32 C3A2 C7A2 N12 -2.6(12)
F41 C41 C51 F51 0(2)
C3A1 C41 C51 F51 175.1(11)
F41 C41 C51 C61 -179.9(12)
C3A1 C41 C51 C61 -5(2)
C41 C51 C61 F61 -179.8(13)
F51 C51 C61 F61 0.3(19)
C41 C51 C61 C71 5(2)
F51 C51 C61 C71 -175.0(11)
F61 C61 C71 F71 4.9(19)
C51 C61 C71 F71 -179.8(12)
F61 C61 C71 C7A1 -178.8(11)
C51 C61 C71 C7A1 -3(2)
F71 C71 C7A1 C3A1 178.4(11)
C61 C71 C7A1 C3A1 2.3(19)
F71 C71 C7A1 N11 3(2)
C61 C71 C7A1 N11 -173.6(12)
F41 C41 C3A1 C7A1 178.2(11)
C51 C41 C3A1 C7A1 3.5(19)
F41 C41 C3A1 N31 -7(2)
C51 C41 C3A1 N31 178.5(12)
C71 C7A1 C3A1 C41 -2.3(19)
N11 C7A1 C3A1 C41 174.4(10)
C71 C7A1 C3A1 N31 -178.4(11)
N11 C7A1 C3A1 N31 -1.6(13)
C72 C7A2 N12 C22 179.5(14)
C3A2 C7A2 N12 C22 1.7(12)
C72 C7A2 N12 C82 -5(2)
C3A2 C7A2 N12 C82 176.8(9)
O12 C22 N12 C7A2 178.4(12)
N32 C22 N12 C7A2 -0.1(13)
O12 C22 N12 C82 3.1(19)
N32 C22 N12 C82 -175.4(9)
C42 C3A2 N32 C22 179.5(12)
C7A2 C3A2 N32 C22 2.7(12)
C42 C3A2 N32 C92 -8(2)
C7A2 C3A2 N32 C92 175.5(10)
O12 C22 N32 C3A2 179.8(11)
N12 C22 N32 C3A2 -1.7(12)
O12 C22 N32 C92 6.3(18)
N12 C22 N32 C92 -175.1(9)
O11 C21 N31 C3A1 179.9(13)
N11 C21 N31 C3A1 3.3(13)
O11 C21 N31 C91 -9(2)
N11 C21 N31 C91 174.5(10)
C41 C3A1 N31 C21 -176.5(12)
C7A1 C3A1 N31 C21 -1.0(13)
C41 C3A1 N31 C91 12.8(19)
C7A1 C3A1 N31 C91 -171.6(10)
O11 C21 N11 C7A1 178.9(12)
N31 C21 N11 C7A1 -4.3(13)
O11 C21 N11 C81 4(2)
N31 C21 N11 C81 -179.2(9)
C3A1 C7A1 N11 C21 3.7(13)
C71 C7A1 N11 C21 -180.0(14)
C3A1 C7A1 N11 C81 178.5(10)
C71 C7A1 N11 C81 -5(2)
